data_7045195
loop_
_publ_author_name
'Li, S. T.'
'Braun-Cula, B'
'Hoof, S.'
'Limberg, C.'

_publ_section_title
;
 Copper(i) complexes based on ligand systems with two different binding
 sites: synthesis, structures and reaction with O2.
;
_journal_issue 2
_journal_name_full 'Dalton transactions (Cambridge, England : 2003)'
_journal_page_first 544
_journal_page_last 560
_journal_paper_doi 10.1039/c7dt03752j
_journal_volume 47
_journal_year 2018
_chemical_formula_moiety 'C62 H68 Cu2 N6 O P2, 2 (F6 P), C3 H6 O, C4 H10 O'
_chemical_formula_sum 'C69 H84 Cu2 F12 N6 O3 P4'
_chemical_formula_weight 1524.38
_chemical_name_systematic
;
 ?
;
_space_group_crystal_system triclinic
_space_group_IT_number 2
_space_group_name_Hall '-P 1'
_space_group_name_H-M_alt 'P -1'
_symmetry_space_group_name_Hall '-P 1'
_symmetry_space_group_name_H-M 'P -1'
_atom_sites_solution_hydrogens geom
_audit_creation_method SHELXL-2013
_audit_update_record
;
2017-08-03 deposited with the CCDC.
2017-11-30 downloaded from the CCDC.
;
_cell_angle_alpha 98.83(5)
_cell_angle_beta 115.99(4)
_cell_angle_gamma 93.96(5)
_cell_formula_units_Z 2
_cell_length_a 15.353(8)
_cell_length_b 15.932(6)
_cell_length_c 16.247(7)
_cell_measurement_reflns_used 9132
_cell_measurement_temperature 100(2)
_cell_measurement_theta_max 25.99
_cell_measurement_theta_min 2.54
_cell_volume 3488(3)
_computing_cell_refinement 'Bruker SAINT'
_computing_data_collection 'Bruker APEX3'
_computing_data_reduction 'Bruker SAINT'
_computing_molecular_graphics 'Bruker SHELXTL'
_computing_publication_material 'Bruker SHELXTL'
_computing_structure_refinement 'SHELXL-2014 (Sheldrick 2014)'
_computing_structure_solution 'SHELXS-97 (Sheldrick 2008)'
_diffrn_ambient_temperature 100(2)
_diffrn_measured_fraction_theta_full 0.999
_diffrn_measured_fraction_theta_max 0.987
_diffrn_measurement_device_type 'Bruker D8 VENTURE'
_diffrn_measurement_method '\f and \w scans'
_diffrn_radiation_type MoK\a
_diffrn_radiation_wavelength 0.71073
_diffrn_reflns_av_R_equivalents 0.0704
_diffrn_reflns_av_unetI/netI 0.0425
_diffrn_reflns_Laue_measured_fraction_full 0.999
_diffrn_reflns_Laue_measured_fraction_max 0.987
_diffrn_reflns_limit_h_max 19
_diffrn_reflns_limit_h_min -18
_diffrn_reflns_limit_k_max 19
_diffrn_reflns_limit_k_min -19
_diffrn_reflns_limit_l_max 20
_diffrn_reflns_limit_l_min -20
_diffrn_reflns_number 100200
_diffrn_reflns_point_group_measured_fraction_full 0.999
_diffrn_reflns_point_group_measured_fraction_max 0.987
_diffrn_reflns_theta_full 25.000
_diffrn_reflns_theta_max 26.198
_diffrn_reflns_theta_min 2.490
_exptl_absorpt_coefficient_mu 0.784
_exptl_absorpt_correction_T_max 0.7453
_exptl_absorpt_correction_T_min 0.6465
_exptl_absorpt_correction_type multi-scan
_exptl_absorpt_process_details SADABS
_exptl_crystal_colour yellow
_exptl_crystal_density_diffrn 1.452
_exptl_crystal_description block
_exptl_crystal_F_000 1580
_exptl_crystal_size_max 0.190
_exptl_crystal_size_mid 0.180
_exptl_crystal_size_min 0.100
_refine_diff_density_max 1.641
_refine_diff_density_min -1.415
_refine_diff_density_rms 0.087
_refine_ls_extinction_method none
_refine_ls_goodness_of_fit_ref 1.016
_refine_ls_hydrogen_treatment constr
_refine_ls_matrix_type full
_refine_ls_number_parameters 867
_refine_ls_number_reflns 13829
_refine_ls_number_restraints 0
_refine_ls_restrained_S_all 1.016
_refine_ls_R_factor_all 0.0805
_refine_ls_R_factor_gt 0.0524
_refine_ls_shift/su_max 0.001
_refine_ls_shift/su_mean 0.000
_refine_ls_structure_factor_coef Fsqd
_refine_ls_weighting_details 'w=1/[\s^2^(Fo^2^)+(0.0659P)^2^+9.0072P] where P=(Fo^2^+2Fc^2^)/3'
_refine_ls_weighting_scheme calc
_refine_ls_wR_factor_gt 0.1268
_refine_ls_wR_factor_ref 0.1458
_reflns_Friedel_coverage 0.000
_reflns_number_gt 10302
_reflns_number_total 13829
_reflns_threshold_expression 'I > 2\s(I)'
_cod_data_source_file c7dt03752j2.cif
_cod_data_source_block mo_t16_sl512_0m_a
_cod_database_code 7045195
_shelx_space_group_comment
;
The symmetry employed for this shelxl refinement is uniquely defined
by the following loop, which should always be used as a source of
symmetry information in preference to the above space-group names.
They are only intended as comments.
;
_shelx_estimated_absorpt_t_min 0.865
_shelx_estimated_absorpt_t_max 0.926
_shelxl_version_number 2013-4

loop_
_space_group_symop_operation_xyz
'x, y, z'
'-x, -y, -z'

loop_
_atom_site_label
_atom_site_type_symbol
_atom_site_fract_x
_atom_site_fract_y
_atom_site_fract_z
_atom_site_U_iso_or_equiv
_atom_site_adp_type
_atom_site_occupancy
_atom_site_site_symmetry_order
_atom_site_calc_flag
_atom_site_refinement_flags_posn
_atom_site_refinement_flags_adp
Cu1 Cu 0.42026(3) 0.23749(3) 0.78109(3) 0.02046(11) Uani 1 1 d . .
C1 C 0.2254(3) 0.1356(2) 0.6642(3) 0.0246(8) Uani 1 1 d . .
H1A H 0.1794 0.0811 0.6308 0.030 Uiso 1 1 calc R U
H1B H 0.1969 0.1811 0.6300 0.030 Uiso 1 1 calc R U
N1 N 0.3203(2) 0.12579(18) 0.6629(2) 0.0208(6) Uani 1 1 d . .
O1 O 0.50175(17) 0.07726(14) 0.65678(16) 0.0191(5) Uani 1 1 d . .
F1 F 0.4844(3) 0.5804(2) 0.7301(2) 0.0743(11) Uani 1 1 d . .
P1 P 0.57193(6) 0.25567(6) 0.88829(6) 0.01863(19) Uani 1 1 d . .
P4 P 1.00464(7) 0.11180(7) 0.35558(7) 0.0271(2) Uani 1 1 d . .
C4 C 0.1775(3) 0.1536(3) 0.8753(3) 0.0337(9) Uani 1 1 d . .
H4 H 0.1293 0.1332 0.8923 0.040 Uiso 1 1 calc R U
N4 N 0.6621(2) 0.12352(18) 0.5937(2) 0.0214(6) Uani 1 1 d . .
F4 F 0.5032(2) 0.7097(2) 0.6942(2) 0.0746(7) Uani 1 1 d . .
P3 P 0.56760(8) 0.66028(6) 0.77090(8) 0.0309(2) Uani 1 1 d . .
O3 O 1.1587(3) 0.5423(2) 0.5708(3) 0.0608(10) Uani 1 1 d . .
C3 C 0.1645(3) 0.1277(2) 0.7854(3) 0.0283(8) Uani 1 1 d . .
H3 H 0.1077 0.0894 0.7399 0.034 Uiso 1 1 calc R U
N3 N 0.3778(2) 0.29390(19) 0.6681(2) 0.0234(7) Uani 1 1 d . .
F3 F 0.6354(2) 0.6090(2) 0.8433(2) 0.0746(7) Uani 1 1 d . .
F7 F 1.0576(2) 0.02864(18) 0.36177(19) 0.0515(7) Uani 1 1 d . .
C7 C 0.3168(3) 0.1472(2) 0.5761(2) 0.0221(7) Uani 1 1 d . .
H7A H 0.2524 0.1215 0.5229 0.027 Uiso 1 1 calc R U
H7B H 0.3681 0.1216 0.5640 0.027 Uiso 1 1 calc R U
F6 F 0.6068(3) 0.6218(2) 0.6992(3) 0.0959(14) Uani 1 1 d . .
N6 N 0.8348(2) 0.2300(2) 0.5974(2) 0.0251(7) Uani 1 1 d . .
C6 C 0.3282(3) 0.2380(2) 0.9122(3) 0.0277(8) Uani 1 1 d . .
H6 H 0.3853 0.2767 0.9565 0.033 Uiso 1 1 calc R U
F5 F 0.6552(2) 0.7387(2) 0.8132(2) 0.0720(10) Uani 1 1 d . .
C5 C 0.2609(3) 0.2094(3) 0.9411(3) 0.0329(9) Uani 1 1 d . .
H5 H 0.2715 0.2274 1.0037 0.040 Uiso 1 1 calc R U
N5 N 0.6698(2) 0.30948(19) 0.5894(2) 0.0231(6) Uani 1 1 d . .
F8 F 0.92467(19) 0.06641(16) 0.25219(17) 0.0459(7) Uani 1 1 d . .
C8 C 0.3323(3) 0.2426(2) 0.5823(3) 0.0239(8) Uani 1 1 d . .
F9 F 0.9381(2) 0.07106(19) 0.3964(2) 0.0534(7) Uani 1 1 d . .
C9 C 0.3039(3) 0.2744(3) 0.5015(3) 0.0392(10) Uani 1 1 d . .
H9 H 0.2713 0.2367 0.4420 0.047 Uiso 1 1 calc R U
F10 F 1.0705(2) 0.15126(18) 0.3137(2) 0.0588(8) Uani 1 1 d . .
C10 C 0.3235(4) 0.3613(3) 0.5082(3) 0.0501(13) Uani 1 1 d . .
H10 H 0.3062 0.3842 0.4534 0.060 Uiso 1 1 calc R U
F11 F 0.9506(2) 0.19384(17) 0.3480(2) 0.0558(8) Uani 1 1 d . .
C11 C 0.3686(4) 0.4151(3) 0.5954(3) 0.0428(11) Uani 1 1 d . .
H11 H 0.3812 0.4755 0.6015 0.051 Uiso 1 1 calc R U
F12 F 1.08463(18) 0.1575(2) 0.45798(17) 0.0520(7) Uani 1 1 d . .
C12 C 0.3947(3) 0.3796(2) 0.6730(3) 0.0299(9) Uani 1 1 d . .
H12 H 0.4261 0.4167 0.7329 0.036 Uiso 1 1 calc R U
C13 C 0.3564(3) 0.0470(2) 0.6835(2) 0.0208(7) Uani 1 1 d . .
C14 C 0.3088(3) -0.0146(2) 0.7095(3) 0.0258(8) Uani 1 1 d . .
H14 H 0.2486 -0.0054 0.7102 0.031 Uiso 1 1 calc R U
C15 C 0.3475(3) -0.0891(2) 0.7344(3) 0.0292(9) Uani 1 1 d . .
H15 H 0.3131 -0.1292 0.7515 0.035 Uiso 1 1 calc R U
C17 C 0.4826(3) -0.0460(2) 0.7079(2) 0.0215(7) Uani 1 1 d . .
C16 C 0.4346(3) -0.1056(2) 0.7347(3) 0.0269(8) Uani 1 1 d . .
H16 H 0.4611 -0.1558 0.7525 0.032 Uiso 1 1 calc R U
C19 C 0.5780(3) 0.0314(2) 0.6614(2) 0.0202(7) Uani 1 1 d . .
C18 C 0.4437(3) 0.0276(2) 0.6837(2) 0.0208(7) Uani 1 1 d . .
C21 C 0.6372(3) -0.1012(2) 0.7064(2) 0.0251(8) Uani 1 1 d . .
H21 H 0.6316 -0.1521 0.7286 0.030 Uiso 1 1 calc R U
C20 C 0.5704(3) -0.0435(2) 0.6948(2) 0.0225(8) Uani 1 1 d . .
C22 C 0.7117(3) -0.0802(2) 0.6840(3) 0.0261(8) Uani 1 1 d . .
H22 H 0.7598 -0.1169 0.6923 0.031 Uiso 1 1 calc R U
C24 C 0.6509(3) 0.0517(2) 0.6342(2) 0.0218(7) Uani 1 1 d . .
C23 C 0.7182(3) -0.0064(2) 0.6496(2) 0.0248(8) Uani 1 1 d . .
H23 H 0.7713 0.0053 0.6357 0.030 Uiso 1 1 calc R U
C25 C 0.5719(3) 0.1649(2) 0.5551(3) 0.0238(8) Uani 1 1 d . .
H25A H 0.5524 0.1820 0.6051 0.029 Uiso 1 1 calc R U
H25B H 0.5179 0.1223 0.5043 0.029 Uiso 1 1 calc R U
C27 C 0.6305(3) 0.3800(2) 0.6296(3) 0.0261(8) Uani 1 1 d . .
H27 H 0.5796 0.3514 0.6432 0.031 Uiso 1 1 calc R U
C26 C 0.5858(3) 0.2437(2) 0.5171(3) 0.0254(8) Uani 1 1 d . .
H26A H 0.5978 0.2258 0.4624 0.030 Uiso 1 1 calc R U
H26B H 0.5249 0.2697 0.4958 0.030 Uiso 1 1 calc R U
C28 C 0.7091(3) 0.4330(2) 0.7219(3) 0.0306(9) Uani 1 1 d . .
H28A H 0.7602 0.4629 0.7115 0.046 Uiso 1 1 calc R U
H28B H 0.7380 0.3951 0.7657 0.046 Uiso 1 1 calc R U
H28C H 0.6797 0.4754 0.7481 0.046 Uiso 1 1 calc R U
C29 C 0.5801(3) 0.4379(3) 0.5620(3) 0.0379(10) Uani 1 1 d . .
H29A H 0.5334 0.4024 0.5013 0.057 Uiso 1 1 calc R U
H29B H 0.6294 0.4738 0.5543 0.057 Uiso 1 1 calc R U
H29C H 0.5451 0.4747 0.5870 0.057 Uiso 1 1 calc R U
Cu2 Cu 0.77054(3) 0.24472(3) 0.68937(3) 0.01995(11) Uani 1 1 d . .
O2 O 1.0671(3) 0.4462(3) 0.2236(4) 0.0803(13) Uani 1 1 d . .
C2 C 0.2356(3) 0.1584(2) 0.7623(3) 0.0229(8) Uani 1 1 d . .
N2 N 0.3167(2) 0.21361(19) 0.8244(2) 0.0249(7) Uani 1 1 d . .
F2 F 0.5284(3) 0.6999(2) 0.8394(2) 0.0803(11) Uani 1 1 d . .
P2 P 0.83808(6) 0.24360(6) 0.83780(6) 0.02018(19) Uani 1 1 d . .
C30 C 0.7304(3) 0.3442(3) 0.5474(3) 0.0304(9) Uani 1 1 d . .
H30A H 0.7779 0.3944 0.5925 0.037 Uiso 1 1 calc R U
H30B H 0.6870 0.3642 0.4905 0.037 Uiso 1 1 calc R U
C31 C 0.7856(3) 0.2781(3) 0.5218(3) 0.0304(9) Uani 1 1 d . .
H31A H 0.7393 0.2369 0.4641 0.036 Uiso 1 1 calc R U
H31B H 0.8356 0.3075 0.5087 0.036 Uiso 1 1 calc R U
C32 C 0.9444(3) 0.2572(3) 0.6482(3) 0.0329(9) Uani 1 1 d . .
H32 H 0.9701 0.2289 0.7033 0.039 Uiso 1 1 calc R U
C33 C 0.9697(3) 0.3538(3) 0.6861(3) 0.0385(10) Uani 1 1 d . .
H33A H 0.9558 0.3838 0.6344 0.058 Uiso 1 1 calc R U
H33B H 1.0395 0.3685 0.7309 0.058 Uiso 1 1 calc R U
H33C H 0.9302 0.3714 0.7176 0.058 Uiso 1 1 calc R U
C34 C 0.9971(3) 0.2294(3) 0.5901(3) 0.0406(11) Uani 1 1 d . .
H34A H 0.9893 0.1665 0.5753 0.061 Uiso 1 1 calc R U
H34B H 1.0670 0.2529 0.6257 0.061 Uiso 1 1 calc R U
H34C H 0.9689 0.2509 0.5318 0.061 Uiso 1 1 calc R U
C35 C 0.8095(3) 0.1355(2) 0.5604(3) 0.0281(8) Uani 1 1 d . .
H35A H 0.8493 0.1060 0.6106 0.034 Uiso 1 1 calc R U
H35B H 0.8270 0.1212 0.5086 0.034 Uiso 1 1 calc R U
C36 C 0.7015(3) 0.1016(2) 0.5250(2) 0.0264(8) Uani 1 1 d . .
H36A H 0.6627 0.1245 0.4687 0.032 Uiso 1 1 calc R U
H36B H 0.6915 0.0382 0.5056 0.032 Uiso 1 1 calc R U
C37 C 0.6042(3) 0.3597(2) 0.9684(2) 0.0221(7) Uani 1 1 d . .
C38 C 0.5879(3) 0.3650(2) 1.0474(3) 0.0243(8) Uani 1 1 d . .
H38 H 0.5683 0.3141 1.0626 0.029 Uiso 1 1 calc R U
C39 C 0.6002(3) 0.4441(2) 1.1033(3) 0.0309(9) Uani 1 1 d . .
H39 H 0.5872 0.4476 1.1556 0.037 Uiso 1 1 calc R U
C40 C 0.6315(3) 0.5184(3) 1.0827(3) 0.0362(10) Uani 1 1 d . .
H40 H 0.6420 0.5726 1.1222 0.043 Uiso 1 1 calc R U
C41 C 0.6473(3) 0.5135(3) 1.0054(3) 0.0370(10) Uani 1 1 d . .
H41 H 0.6682 0.5646 0.9914 0.044 Uiso 1 1 calc R U
C42 C 0.6329(3) 0.4348(2) 0.9475(3) 0.0274(8) Uani 1 1 d . .
H42 H 0.6428 0.4324 0.8935 0.033 Uiso 1 1 calc R U
C43 C 0.6143(3) 0.1787(2) 0.9641(2) 0.0203(7) Uani 1 1 d . .
C44 C 0.6994(3) 0.1980(2) 1.0490(2) 0.0246(8) Uani 1 1 d . .
H44 H 0.7322 0.2556 1.0737 0.029 Uiso 1 1 calc R U
C45 C 0.7368(3) 0.1345(3) 1.0979(3) 0.0300(9) Uani 1 1 d . .
H45 H 0.7953 0.1483 1.1554 0.036 Uiso 1 1 calc R U
C46 C 0.6884(3) 0.0503(3) 1.0625(3) 0.0361(10) Uani 1 1 d . .
H46 H 0.7144 0.0065 1.0956 0.043 Uiso 1 1 calc R U
C47 C 0.6025(3) 0.0301(3) 0.9791(3) 0.0357(10) Uani 1 1 d . .
H47 H 0.5693 -0.0273 0.9555 0.043 Uiso 1 1 calc R U
C48 C 0.5651(3) 0.0939(2) 0.9301(3) 0.0280(8) Uani 1 1 d . .
H48 H 0.5058 0.0801 0.8733 0.034 Uiso 1 1 calc R U
C49 C 0.6571(2) 0.2544(2) 0.8359(2) 0.0207(7) Uani 1 1 d . .
H49A H 0.6480 0.1951 0.8012 0.025 Uiso 1 1 calc R U
H49B H 0.6361 0.2915 0.7892 0.025 Uiso 1 1 calc R U
C50 C 0.7673(2) 0.2825(2) 0.8992(2) 0.0206(7) Uani 1 1 d . .
H50A H 0.7871 0.2591 0.9568 0.025 Uiso 1 1 calc R U
H50B H 0.7818 0.3460 0.9176 0.025 Uiso 1 1 calc R U
C51 C 0.9591(3) 0.3076(3) 0.9140(3) 0.0282(9) Uani 1 1 d . .
C52 C 1.0341(3) 0.2782(3) 0.9830(3) 0.0377(10) Uani 1 1 d . .
H52 H 1.0249 0.2217 0.9927 0.045 Uiso 1 1 calc R U
C53 C 1.1241(3) 0.3323(4) 1.0387(3) 0.0514(13) Uani 1 1 d . .
H53 H 1.1757 0.3121 1.0862 0.062 Uiso 1 1 calc R U
C54 C 1.1382(3) 0.4139(3) 1.0252(4) 0.0498(14) Uani 1 1 d . .
H54 H 1.1995 0.4498 1.0632 0.060 Uiso 1 1 calc R U
C55 C 1.0649(3) 0.4439(3) 0.9577(4) 0.0482(12) Uani 1 1 d . .
H55 H 1.0751 0.5007 0.9489 0.058 Uiso 1 1 calc R U
C56 C 0.9754(3) 0.3918(3) 0.9019(3) 0.0370(10) Uani 1 1 d . .
H56 H 0.9245 0.4131 0.8549 0.044 Uiso 1 1 calc R U
C57 C 0.8567(3) 0.1361(2) 0.8613(2) 0.0227(7) Uani 1 1 d . .
C58 C 0.8130(3) 0.0933(3) 0.9060(3) 0.0284(8) Uani 1 1 d . .
H58 H 0.7688 0.1196 0.9243 0.034 Uiso 1 1 calc R U
C59 C 0.8337(3) 0.0130(3) 0.9238(3) 0.0341(9) Uani 1 1 d . .
H59 H 0.8033 -0.0156 0.9538 0.041 Uiso 1 1 calc R U
C60 C 0.8981(3) -0.0259(3) 0.8984(3) 0.0344(9) Uani 1 1 d . .
H60 H 0.9127 -0.0808 0.9116 0.041 Uiso 1 1 calc R U
C61 C 0.9421(3) 0.0154(3) 0.8531(3) 0.0317(9) Uani 1 1 d . .
H61 H 0.9869 -0.0109 0.8358 0.038 Uiso 1 1 calc R U
C62 C 0.9196(3) 0.0952(2) 0.8337(2) 0.0269(8) Uani 1 1 d . .
H62 H 0.9476 0.1224 0.8010 0.032 Uiso 1 1 calc R U
C63 C 1.1363(5) 0.3175(4) 0.2517(4) 0.0683(16) Uani 1 1 d . .
H63A H 1.1247 0.2683 0.2020 0.102 Uiso 1 1 calc R U
H63B H 1.1397 0.2969 0.3067 0.102 Uiso 1 1 calc R U
H63C H 1.1983 0.3536 0.2685 0.102 Uiso 1 1 calc R U
C64 C 1.0531(4) 0.3697(4) 0.2176(4) 0.0605(15) Uani 1 1 d . .
C65 C 0.9529(4) 0.3213(5) 0.1775(4) 0.0725(18) Uani 1 1 d . .
H65A H 0.9048 0.3606 0.1568 0.109 Uiso 1 1 calc R U
H65B H 0.9455 0.2947 0.2251 0.109 Uiso 1 1 calc R U
H65C H 0.9419 0.2764 0.1239 0.109 Uiso 1 1 calc R U
C66 C 1.0809(5) 0.4225(5) 0.4400(5) 0.085(2) Uani 1 1 d . .
H66A H 1.0284 0.4548 0.4075 0.128 Uiso 1 1 calc R U
H66B H 1.0556 0.3608 0.4201 0.128 Uiso 1 1 calc R U
H66C H 1.1350 0.4344 0.4247 0.128 Uiso 1 1 calc R U
C67 C 1.1174(5) 0.4494(4) 0.5438(5) 0.0746(18) Uani 1 1 d . .
H67A H 1.0629 0.4398 0.5600 0.089 Uiso 1 1 calc R U
H67B H 1.1686 0.4154 0.5774 0.089 Uiso 1 1 calc R U
C68 C 1.2002(5) 0.5680(4) 0.6680(4) 0.0687(16) Uani 1 1 d . .
H68A H 1.2545 0.5355 0.6978 0.082 Uiso 1 1 calc R U
H68B H 1.1502 0.5554 0.6892 0.082 Uiso 1 1 calc R U
C69 C 1.2385(5) 0.6626(4) 0.6970(4) 0.0593(14) Uani 1 1 d . .
H69A H 1.2863 0.6752 0.6739 0.089 Uiso 1 1 calc R U
H69B H 1.2703 0.6796 0.7654 0.089 Uiso 1 1 calc R U
H69C H 1.1840 0.6948 0.6705 0.089 Uiso 1 1 calc R U

loop_
_atom_site_aniso_label
_atom_site_aniso_U_11
_atom_site_aniso_U_22
_atom_site_aniso_U_33
_atom_site_aniso_U_23
_atom_site_aniso_U_13
_atom_site_aniso_U_12
Cu1 0.0176(2) 0.0192(2) 0.0216(2) 0.00276(17) 0.00707(18) 0.00004(16)
C1 0.0196(18) 0.0236(18) 0.0269(19) 0.0049(15) 0.0079(15) -0.0008(14)
N1 0.0201(15) 0.0185(15) 0.0222(15) 0.0044(12) 0.0085(13) 0.0006(12)
O1 0.0205(12) 0.0139(11) 0.0197(12) 0.0038(9) 0.0065(10) 0.0003(9)
F1 0.096(3) 0.0483(18) 0.0560(19) -0.0020(15) 0.0257(18) -0.0402(17)
P1 0.0182(4) 0.0187(4) 0.0185(4) 0.0040(3) 0.0082(4) 0.0006(3)
P4 0.0232(5) 0.0284(5) 0.0255(5) 0.0033(4) 0.0079(4) 0.0036(4)
C4 0.029(2) 0.037(2) 0.041(2) 0.0093(19) 0.0221(19) 0.0004(17)
N4 0.0248(16) 0.0182(15) 0.0198(15) 0.0036(12) 0.0091(13) 0.0036(12)
F4 0.0654(15) 0.0676(15) 0.0708(16) 0.0433(13) 0.0039(12) 0.0101(12)
P3 0.0366(6) 0.0209(5) 0.0319(6) 0.0100(4) 0.0114(5) 0.0031(4)
O3 0.061(2) 0.061(2) 0.053(2) -0.0025(19) 0.0257(19) -0.0005(19)
C3 0.0244(19) 0.0228(19) 0.036(2) 0.0063(17) 0.0129(17) 0.0000(15)
N3 0.0201(15) 0.0195(15) 0.0279(17) 0.0062(13) 0.0081(13) 0.0023(12)
F3 0.0654(15) 0.0676(15) 0.0708(16) 0.0433(13) 0.0039(12) 0.0101(12)
F7 0.0550(17) 0.0523(17) 0.0515(17) 0.0195(14) 0.0220(14) 0.0319(14)
C7 0.0221(18) 0.0184(17) 0.0216(18) 0.0031(14) 0.0070(15) 0.0005(14)
F6 0.138(4) 0.071(2) 0.139(4) 0.034(2) 0.108(3) 0.051(2)
N6 0.0301(17) 0.0270(16) 0.0207(16) 0.0060(13) 0.0137(14) 0.0044(13)
C6 0.0246(19) 0.027(2) 0.027(2) -0.0020(16) 0.0112(16) -0.0019(15)
F5 0.067(2) 0.067(2) 0.0525(18) 0.0317(16) 0.0009(16) -0.0293(17)
C5 0.033(2) 0.037(2) 0.033(2) 0.0038(18) 0.0197(19) 0.0028(18)
N5 0.0262(16) 0.0183(15) 0.0259(16) 0.0093(13) 0.0115(14) 0.0025(12)
F8 0.0459(15) 0.0422(15) 0.0300(13) -0.0020(11) 0.0023(11) 0.0115(12)
C8 0.0209(18) 0.0208(18) 0.0251(19) 0.0038(15) 0.0066(15) 0.0012(14)
F9 0.0479(16) 0.0591(18) 0.0594(18) 0.0069(14) 0.0338(15) -0.0070(13)
C9 0.051(3) 0.026(2) 0.026(2) 0.0060(17) 0.005(2) -0.0031(19)
F10 0.079(2) 0.0509(17) 0.0581(18) -0.0020(14) 0.0488(17) -0.0134(15)
C10 0.071(3) 0.029(2) 0.033(2) 0.0137(19) 0.008(2) -0.001(2)
F11 0.070(2) 0.0374(15) 0.0534(17) 0.0059(13) 0.0211(15) 0.0252(14)
C11 0.054(3) 0.023(2) 0.039(2) 0.0111(19) 0.009(2) 0.0006(19)
F12 0.0278(13) 0.082(2) 0.0298(13) -0.0099(13) 0.0060(11) 0.0019(13)
C12 0.032(2) 0.0186(18) 0.033(2) 0.0040(16) 0.0093(18) 0.0010(16)
C13 0.0237(18) 0.0141(16) 0.0179(17) 0.0005(13) 0.0052(14) -0.0029(13)
C14 0.031(2) 0.0221(19) 0.0230(19) 0.0012(15) 0.0129(16) -0.0040(15)
C15 0.040(2) 0.0200(18) 0.030(2) 0.0062(16) 0.0189(18) -0.0033(16)
C17 0.0279(19) 0.0148(16) 0.0161(17) 0.0014(13) 0.0057(15) 0.0007(14)
C16 0.039(2) 0.0173(17) 0.0225(19) 0.0044(15) 0.0127(17) 0.0014(16)
C19 0.0236(18) 0.0144(16) 0.0155(16) 0.0011(13) 0.0033(14) 0.0028(14)
C18 0.0247(18) 0.0151(16) 0.0186(17) 0.0017(14) 0.0077(15) -0.0031(14)
C21 0.033(2) 0.0176(18) 0.0212(18) 0.0052(14) 0.0084(16) 0.0046(15)
C20 0.0270(19) 0.0168(17) 0.0165(17) 0.0018(14) 0.0044(15) 0.0006(14)
C22 0.028(2) 0.0208(18) 0.0231(19) 0.0027(15) 0.0062(16) 0.0074(15)
C24 0.0243(18) 0.0167(17) 0.0181(17) -0.0002(14) 0.0058(15) -0.0003(14)
C23 0.0262(19) 0.0234(18) 0.0200(18) 0.0029(15) 0.0066(15) 0.0038(15)
C25 0.0257(19) 0.0205(18) 0.0211(18) 0.0042(14) 0.0073(15) 0.0018(15)
C27 0.0263(19) 0.0207(18) 0.032(2) 0.0107(16) 0.0118(17) 0.0054(15)
C26 0.0280(19) 0.0227(18) 0.0229(19) 0.0101(15) 0.0074(16) 0.0043(15)
C28 0.035(2) 0.0204(19) 0.037(2) 0.0086(17) 0.0157(19) 0.0049(16)
C29 0.042(2) 0.026(2) 0.046(3) 0.0204(19) 0.016(2) 0.0092(18)
Cu2 0.0224(2) 0.0200(2) 0.0175(2) 0.00402(17) 0.00909(18) 0.00296(17)
O2 0.082(3) 0.059(3) 0.106(4) 0.023(2) 0.048(3) -0.001(2)
C2 0.0218(18) 0.0176(17) 0.0259(19) 0.0050(15) 0.0078(15) 0.0015(14)
N2 0.0234(16) 0.0227(16) 0.0261(16) 0.0016(13) 0.0107(13) -0.0006(12)
F2 0.125(3) 0.069(2) 0.070(2) -0.0061(18) 0.074(2) -0.006(2)
P2 0.0179(4) 0.0237(5) 0.0175(4) 0.0024(4) 0.0075(4) 0.0021(4)
C30 0.034(2) 0.031(2) 0.030(2) 0.0158(17) 0.0152(18) 0.0048(17)
C31 0.035(2) 0.033(2) 0.0237(19) 0.0109(16) 0.0132(17) 0.0010(17)
C32 0.028(2) 0.043(2) 0.033(2) 0.0107(19) 0.0175(18) 0.0062(18)
C33 0.033(2) 0.043(3) 0.038(2) 0.003(2) 0.018(2) -0.0018(19)
C34 0.040(2) 0.050(3) 0.042(3) 0.011(2) 0.027(2) 0.009(2)
C35 0.039(2) 0.027(2) 0.0200(18) 0.0033(15) 0.0156(17) 0.0064(17)
C36 0.038(2) 0.0226(19) 0.0173(18) 0.0030(15) 0.0114(16) 0.0056(16)
C37 0.0194(17) 0.0215(18) 0.0222(18) 0.0010(14) 0.0082(15) -0.0003(14)
C38 0.0277(19) 0.0230(18) 0.0262(19) 0.0071(15) 0.0153(16) 0.0031(15)
C39 0.039(2) 0.028(2) 0.029(2) 0.0032(17) 0.0199(19) 0.0048(17)
C40 0.050(3) 0.0208(19) 0.040(2) -0.0021(17) 0.026(2) 0.0002(18)
C41 0.052(3) 0.0202(19) 0.048(3) 0.0064(18) 0.031(2) -0.0007(18)
C42 0.034(2) 0.0254(19) 0.033(2) 0.0102(16) 0.0223(18) 0.0042(16)
C43 0.0237(18) 0.0222(18) 0.0182(17) 0.0057(14) 0.0116(15) 0.0045(14)
C44 0.0253(19) 0.029(2) 0.0215(18) 0.0039(15) 0.0136(16) 0.0019(15)
C45 0.032(2) 0.039(2) 0.0239(19) 0.0122(17) 0.0147(17) 0.0086(17)
C46 0.051(3) 0.035(2) 0.033(2) 0.0186(19) 0.024(2) 0.016(2)
C47 0.054(3) 0.022(2) 0.034(2) 0.0098(17) 0.022(2) 0.0014(18)
C48 0.033(2) 0.0231(19) 0.0235(19) 0.0037(15) 0.0108(17) -0.0027(16)
C49 0.0207(17) 0.0222(18) 0.0196(17) 0.0049(14) 0.0094(15) 0.0025(14)
C50 0.0199(17) 0.0232(18) 0.0174(17) 0.0015(14) 0.0083(14) 0.0027(14)
C51 0.0222(19) 0.038(2) 0.0237(19) -0.0033(17) 0.0133(16) 0.0006(16)
C52 0.026(2) 0.044(3) 0.032(2) -0.0019(19) 0.0063(18) 0.0060(18)
C53 0.026(2) 0.071(4) 0.040(3) -0.006(2) 0.005(2) 0.010(2)
C54 0.027(2) 0.052(3) 0.059(3) -0.020(3) 0.021(2) -0.012(2)
C55 0.040(3) 0.046(3) 0.051(3) -0.007(2) 0.022(2) -0.012(2)
C56 0.037(2) 0.035(2) 0.035(2) -0.0016(19) 0.018(2) -0.0055(18)
C57 0.0224(18) 0.0263(19) 0.0149(17) 0.0050(14) 0.0040(14) 0.0055(15)
C58 0.031(2) 0.031(2) 0.0229(19) 0.0069(16) 0.0120(17) 0.0068(16)
C59 0.041(2) 0.034(2) 0.031(2) 0.0142(18) 0.0165(19) 0.0076(18)
C60 0.037(2) 0.030(2) 0.027(2) 0.0075(17) 0.0046(18) 0.0133(18)
C61 0.028(2) 0.035(2) 0.025(2) -0.0010(17) 0.0074(17) 0.0104(17)
C62 0.0269(19) 0.032(2) 0.0167(18) 0.0024(15) 0.0056(15) 0.0070(16)
C63 0.068(4) 0.073(4) 0.062(4) 0.030(3) 0.023(3) 0.013(3)
C64 0.066(4) 0.060(4) 0.054(3) 0.024(3) 0.024(3) -0.006(3)
C65 0.054(3) 0.091(5) 0.060(4) 0.017(3) 0.017(3) -0.011(3)
C66 0.082(5) 0.088(5) 0.084(5) 0.010(4) 0.037(4) 0.024(4)
C67 0.074(4) 0.077(4) 0.079(4) 0.009(4) 0.043(4) 0.006(3)
C68 0.073(4) 0.065(4) 0.061(4) 0.002(3) 0.028(3) 0.010(3)
C69 0.076(4) 0.058(3) 0.038(3) 0.012(2) 0.019(3) 0.013(3)

loop_
_atom_type_symbol
_atom_type_description
_atom_type_scat_dispersion_real
_atom_type_scat_dispersion_imag
_atom_type_scat_source
C C 0.0033 0.0016 'International Tables Vol C Tables 4.2.6.8 and 6.1.1.4'
H H 0.0000 0.0000 'International Tables Vol C Tables 4.2.6.8 and 6.1.1.4'
N N 0.0061 0.0033 'International Tables Vol C Tables 4.2.6.8 and 6.1.1.4'
O O 0.0106 0.0060 'International Tables Vol C Tables 4.2.6.8 and 6.1.1.4'
F F 0.0171 0.0103 'International Tables Vol C Tables 4.2.6.8 and 6.1.1.4'
P P 0.1023 0.0942 'International Tables Vol C Tables 4.2.6.8 and 6.1.1.4'
Cu Cu 0.3201 1.2651 'International Tables Vol C Tables 4.2.6.8 and 6.1.1.4'

loop_
_geom_angle_atom_site_label_1
_geom_angle_atom_site_label_2
_geom_angle_atom_site_label_3
_geom_angle
N3 Cu1 N2 115.70(13)
N3 Cu1 P1 122.43(10)
N2 Cu1 P1 115.79(10)
N3 Cu1 N1 78.54(12)
N2 Cu1 N1 80.77(12)
P1 Cu1 N1 133.61(9)
N1 C1 C2 112.9(3)
N1 C1 H1A 109.0
C2 C1 H1A 109.0
N1 C1 H1B 109.0
C2 C1 H1B 109.0
H1A C1 H1B 107.8
C13 N1 C7 114.7(3)
C13 N1 C1 115.7(3)
C7 N1 C1 109.4(3)
C13 N1 Cu1 109.5(2)
C7 N1 Cu1 106.1(2)
C1 N1 Cu1 100.1(2)
C18 O1 C19 106.2(3)
C43 P1 C37 104.72(17)
C43 P1 C49 101.68(17)
C37 P1 C49 106.90(17)
C43 P1 Cu1 120.46(13)
C37 P1 Cu1 110.86(13)
C49 P1 Cu1 111.13(12)
F10 P4 F11 90.75(18)
F10 P4 F12 89.81(17)
F11 P4 F12 89.80(17)
F10 P4 F9 179.21(16)
F11 P4 F9 89.71(18)
F12 P4 F9 90.83(16)
F10 P4 F7 89.37(17)
F11 P4 F7 179.13(18)
F12 P4 F7 91.06(17)
F9 P4 F7 90.15(17)
F10 P4 F8 89.67(17)
F11 P4 F8 90.06(16)
F12 P4 F8 179.46(18)
F9 P4 F8 89.69(16)
F7 P4 F8 89.08(15)
C3 C4 C5 119.9(4)
C3 C4 H4 120.0
C5 C4 H4 120.0
C24 N4 C25 113.4(3)
C24 N4 C36 112.2(3)
C25 N4 C36 112.6(3)
C24 N4 Cu2 119.0(2)
C25 N4 Cu2 97.8(2)
C36 N4 Cu2 100.5(2)
F2 P3 F1 90.9(2)
F2 P3 F3 92.0(2)
F1 P3 F3 88.7(2)
F2 P3 F4 91.8(2)
F1 P3 F4 91.9(2)
F3 P3 F4 176.1(2)
F2 P3 F5 90.4(2)
F1 P3 F5 177.7(2)
F3 P3 F5 89.42(18)
F4 P3 F5 89.98(18)
F2 P3 F6 178.4(2)
F1 P3 F6 89.7(2)
F3 P3 F6 89.5(2)
F4 P3 F6 86.6(2)
F5 P3 F6 89.1(2)
C68 O3 C67 108.8(5)
C4 C3 C2 118.9(4)
C4 C3 H3 120.5
C2 C3 H3 120.5
C8 N3 C12 117.5(3)
C8 N3 Cu1 118.0(2)
C12 N3 Cu1 124.5(3)
N1 C7 C8 112.1(3)
N1 C7 H7A 109.2
C8 C7 H7A 109.2
N1 C7 H7B 109.2
C8 C7 H7B 109.2
H7A C7 H7B 107.9
C31 N6 C35 111.2(3)
C31 N6 C32 112.3(3)
C35 N6 C32 111.0(3)
C31 N6 Cu2 108.7(2)
C35 N6 Cu2 101.0(2)
C32 N6 Cu2 112.0(2)
N2 C6 C5 123.3(3)
N2 C6 H6 118.4
C5 C6 H6 118.4
C6 C5 C4 117.7(4)
C6 C5 H5 121.2
C4 C5 H5 121.2
C30 N5 C26 110.4(3)
C30 N5 C27 111.3(3)
C26 N5 C27 109.2(3)
C30 N5 Cu2 102.2(2)
C26 N5 Cu2 108.3(2)
C27 N5 Cu2 115.3(2)
N3 C8 C9 122.3(3)
N3 C8 C7 117.9(3)
C9 C8 C7 119.7(3)
C10 C9 C8 119.2(4)
C10 C9 H9 120.4
C8 C9 H9 120.4
C9 C10 C11 119.3(4)
C9 C10 H10 120.3
C11 C10 H10 120.3
C12 C11 C10 118.7(4)
C12 C11 H11 120.6
C10 C11 H11 120.6
N3 C12 C11 122.9(4)
N3 C12 H12 118.5
C11 C12 H12 118.5
C18 C13 C14 114.9(3)
C18 C13 N1 122.6(3)
C14 C13 N1 122.4(3)
C15 C14 C13 121.9(4)
C15 C14 H14 119.1
C13 C14 H14 119.1
C16 C15 C14 121.5(4)
C16 C15 H15 119.3
C14 C15 H15 119.3
C18 C17 C16 120.2(3)
C18 C17 C20 106.3(3)
C16 C17 C20 133.4(3)
C15 C16 C17 117.8(4)
C15 C16 H16 121.1
C17 C16 H16 121.1
C20 C19 O1 109.8(3)
C20 C19 C24 122.5(3)
O1 C19 C24 127.7(3)
C17 C18 C13 123.8(3)
C17 C18 O1 111.0(3)
C13 C18 O1 125.2(3)
C22 C21 C20 116.3(3)
C22 C21 H21 121.8
C20 C21 H21 121.8
C21 C20 C19 121.8(3)
C21 C20 C17 131.5(3)
C19 C20 C17 106.6(3)
C21 C22 C23 121.6(3)
C21 C22 H22 119.2
C23 C22 H22 119.2
C23 C24 C19 113.8(3)
C23 C24 N4 118.9(3)
C19 C24 N4 127.3(3)
C22 C23 C24 123.8(4)
C22 C23 H23 118.1
C24 C23 H23 118.1
N4 C25 C26 113.2(3)
N4 C25 H25A 108.9
C26 C25 H25A 108.9
N4 C25 H25B 108.9
C26 C25 H25B 108.9
H25A C25 H25B 107.7
N5 C27 C28 111.9(3)
N5 C27 C29 113.4(3)
C28 C27 C29 110.6(3)
N5 C27 H27 106.9
C28 C27 H27 106.9
C29 C27 H27 106.9
N5 C26 C25 111.9(3)
N5 C26 H26A 109.2
C25 C26 H26A 109.2
N5 C26 H26B 109.2
C25 C26 H26B 109.2
H26A C26 H26B 107.9
C27 C28 H28A 109.5
C27 C28 H28B 109.5
H28A C28 H28B 109.5
C27 C28 H28C 109.5
H28A C28 H28C 109.5
H28B C28 H28C 109.5
C27 C29 H29A 109.5
C27 C29 H29B 109.5
H29A C29 H29B 109.5
C27 C29 H29C 109.5
H29A C29 H29C 109.5
H29B C29 H29C 109.5
N6 Cu2 N5 84.55(13)
N6 Cu2 P2 128.16(10)
N5 Cu2 P2 140.98(9)
N6 Cu2 N4 86.23(12)
N5 Cu2 N4 83.67(12)
P2 Cu2 N4 115.22(9)
N2 C2 C3 122.4(3)
N2 C2 C1 115.2(3)
C3 C2 C1 122.2(3)
C6 N2 C2 117.7(3)
C6 N2 Cu1 125.8(3)
C2 N2 Cu1 115.8(2)
C57 P2 C51 102.82(19)
C57 P2 C50 104.53(17)
C51 P2 C50 101.10(16)
C57 P2 Cu2 112.74(13)
C51 P2 Cu2 118.90(14)
C50 P2 Cu2 114.93(13)
N5 C30 C31 112.6(3)
N5 C30 H30A 109.1
C31 C30 H30A 109.1
N5 C30 H30B 109.1
C31 C30 H30B 109.1
H30A C30 H30B 107.8
N6 C31 C30 112.6(3)
N6 C31 H31A 109.1
C30 C31 H31A 109.1
N6 C31 H31B 109.1
C30 C31 H31B 109.1
H31A C31 H31B 107.8
N6 C32 C33 110.6(3)
N6 C32 C34 114.1(3)
C33 C32 C34 110.6(4)
N6 C32 H32 107.0
C33 C32 H32 107.0
C34 C32 H32 107.0
C32 C33 H33A 109.5
C32 C33 H33B 109.5
H33A C33 H33B 109.5
C32 C33 H33C 109.5
H33A C33 H33C 109.5
H33B C33 H33C 109.5
C32 C34 H34A 109.5
C32 C34 H34B 109.5
H34A C34 H34B 109.5
C32 C34 H34C 109.5
H34A C34 H34C 109.5
H34B C34 H34C 109.5
N6 C35 C36 113.5(3)
N6 C35 H35A 108.9
C36 C35 H35A 108.9
N6 C35 H35B 108.9
C36 C35 H35B 108.9
H35A C35 H35B 107.7
N4 C36 C35 115.2(3)
N4 C36 H36A 108.5
C35 C36 H36A 108.5
N4 C36 H36B 108.5
C35 C36 H36B 108.5
H36A C36 H36B 107.5
C42 C37 C38 118.9(3)
C42 C37 P1 121.9(3)
C38 C37 P1 118.7(3)
C39 C38 C37 120.3(3)
C39 C38 H38 119.9
C37 C38 H38 119.9
C40 C39 C38 119.9(4)
C40 C39 H39 120.0
C38 C39 H39 120.0
C41 C40 C39 120.0(4)
C41 C40 H40 120.0
C39 C40 H40 120.0
C40 C41 C42 120.7(4)
C40 C41 H41 119.7
C42 C41 H41 119.7
C37 C42 C41 120.2(4)
C37 C42 H42 119.9
C41 C42 H42 119.9
C44 C43 C48 118.8(3)
C44 C43 P1 122.8(3)
C48 C43 P1 118.0(3)
C45 C44 C43 120.9(4)
C45 C44 H44 119.6
C43 C44 H44 119.6
C46 C45 C44 119.7(4)
C46 C45 H45 120.1
C44 C45 H45 120.1
C45 C46 C47 120.3(4)
C45 C46 H46 119.9
C47 C46 H46 119.9
C46 C47 C48 120.0(4)
C46 C47 H47 120.0
C48 C47 H47 120.0
C47 C48 C43 120.3(4)
C47 C48 H48 119.9
C43 C48 H48 119.9
C50 C49 P1 119.5(2)
C50 C49 H49A 107.4
P1 C49 H49A 107.4
C50 C49 H49B 107.4
P1 C49 H49B 107.4
H49A C49 H49B 107.0
C49 C50 P2 110.5(2)
C49 C50 H50A 109.6
P2 C50 H50A 109.6
C49 C50 H50B 109.6
P2 C50 H50B 109.6
H50A C50 H50B 108.1
C52 C51 C56 118.6(4)
C52 C51 P2 123.7(3)
C56 C51 P2 117.7(3)
C51 C52 C53 119.7(5)
C51 C52 H52 120.2
C53 C52 H52 120.2
C54 C53 C52 120.6(5)
C54 C53 H53 119.7
C52 C53 H53 119.7
C55 C54 C53 120.4(4)
C55 C54 H54 119.8
C53 C54 H54 119.8
C54 C55 C56 120.1(5)
C54 C55 H55 120.0
C56 C55 H55 120.0
C55 C56 C51 120.7(5)
C55 C56 H56 119.7
C51 C56 H56 119.7
C62 C57 C58 118.4(4)
C62 C57 P2 117.3(3)
C58 C57 P2 124.4(3)
C59 C58 C57 120.6(4)
C59 C58 H58 119.7
C57 C58 H58 119.7
C58 C59 C60 120.5(4)
C58 C59 H59 119.7
C60 C59 H59 119.7
C59 C60 C61 119.9(4)
C59 C60 H60 120.0
C61 C60 H60 120.0
C62 C61 C60 119.4(4)
C62 C61 H61 120.3
C60 C61 H61 120.3
C61 C62 C57 121.2(4)
C61 C62 H62 119.4
C57 C62 H62 119.4
C64 C63 H63A 109.5
C64 C63 H63B 109.5
H63A C63 H63B 109.5
C64 C63 H63C 109.5
H63A C63 H63C 109.5
H63B C63 H63C 109.5
O2 C64 C65 121.6(6)
O2 C64 C63 122.4(6)
C65 C64 C63 116.0(5)
C64 C65 H65A 109.5
C64 C65 H65B 109.5
H65A C65 H65B 109.5
C64 C65 H65C 109.5
H65A C65 H65C 109.5
H65B C65 H65C 109.5
C67 C66 H66A 109.5
C67 C66 H66B 109.5
H66A C66 H66B 109.5
C67 C66 H66C 109.5
H66A C66 H66C 109.5
H66B C66 H66C 109.5
O3 C67 C66 107.3(6)
O3 C67 H67A 110.3
C66 C67 H67A 110.3
O3 C67 H67B 110.3
C66 C67 H67B 110.3
H67A C67 H67B 108.5
O3 C68 C69 110.0(5)
O3 C68 H68A 109.7
C69 C68 H68A 109.7
O3 C68 H68B 109.7
C69 C68 H68B 109.7
H68A C68 H68B 108.2
C68 C69 H69A 109.5
C68 C69 H69B 109.5
H69A C69 H69B 109.5
C68 C69 H69C 109.5
H69A C69 H69C 109.5
H69B C69 H69C 109.5

loop_
_geom_bond_atom_site_label_1
_geom_bond_atom_site_label_2
_geom_bond_distance
Cu1 N3 2.035(3)
Cu1 N2 2.035(3)
Cu1 P1 2.1765(19)
Cu1 N1 2.280(3)
C1 N1 1.485(5)
C1 C2 1.515(5)
C1 H1A 0.9900
C1 H1B 0.9900
N1 C13 1.434(5)
N1 C7 1.480(5)
O1 C18 1.401(4)
O1 C19 1.404(4)
F1 P3 1.569(3)
P1 C43 1.821(4)
P1 C37 1.828(4)
P1 C49 1.847(4)
P4 F10 1.589(3)
P4 F11 1.588(3)
P4 F12 1.587(3)
P4 F9 1.594(3)
P4 F7 1.595(3)
P4 F8 1.596(3)
C4 C3 1.376(6)
C4 C5 1.388(6)
C4 H4 0.9500
N4 C24 1.440(5)
N4 C25 1.495(5)
N4 C36 1.496(5)
N4 Cu2 2.298(3)
F4 P3 1.575(3)
P3 F2 1.557(3)
P3 F3 1.574(3)
P3 F5 1.592(3)
P3 F6 1.594(4)
O3 C68 1.397(7)
O3 C67 1.488(7)
C3 C2 1.383(5)
C3 H3 0.9500
N3 C8 1.348(5)
N3 C12 1.355(5)
C7 C8 1.503(5)
C7 H7A 0.9900
C7 H7B 0.9900
N6 C31 1.490(5)
N6 C35 1.488(5)
N6 C32 1.508(5)
N6 Cu2 2.117(3)
C6 N2 1.349(5)
C6 C5 1.385(5)
C6 H6 0.9500
C5 H5 0.9500
N5 C30 1.495(5)
N5 C26 1.500(5)
N5 C27 1.506(5)
N5 Cu2 2.151(3)
C8 C9 1.380(6)
C9 C10 1.373(6)
C9 H9 0.9500
C10 C11 1.381(6)
C10 H10 0.9500
C11 C12 1.369(6)
C11 H11 0.9500
C12 H12 0.9500
C13 C18 1.396(5)
C13 C14 1.405(5)
C14 C15 1.401(6)
C14 H14 0.9500
C15 C16 1.378(6)
C15 H15 0.9500
C17 C18 1.385(5)
C17 C16 1.395(5)
C17 C20 1.451(5)
C16 H16 0.9500
C19 C20 1.403(5)
C19 C24 1.407(5)
C21 C22 1.380(5)
C21 C20 1.395(5)
C21 H21 0.9500
C22 C23 1.393(5)
C22 H22 0.9500
C24 C23 1.401(5)
C23 H23 0.9500
C25 C26 1.522(5)
C25 H25A 0.9900
C25 H25B 0.9900
C27 C28 1.517(5)
C27 C29 1.524(5)
C27 H27 1.0000
C26 H26A 0.9900
C26 H26B 0.9900
C28 H28A 0.9800
C28 H28B 0.9800
C28 H28C 0.9800
C29 H29A 0.9800
C29 H29B 0.9800
C29 H29C 0.9800
Cu2 P2 2.1714(16)
O2 C64 1.205(7)
C2 N2 1.348(5)
P2 C57 1.825(4)
P2 C51 1.833(4)
P2 C50 1.847(3)
C30 C31 1.516(6)
C30 H30A 0.9900
C30 H30B 0.9900
C31 H31A 0.9900
C31 H31B 0.9900
C32 C33 1.522(6)
C32 C34 1.528(5)
C32 H32 1.0000
C33 H33A 0.9800
C33 H33B 0.9800
C33 H33C 0.9800
C34 H34A 0.9800
C34 H34B 0.9800
C34 H34C 0.9800
C35 C36 1.522(6)
C35 H35A 0.9900
C35 H35B 0.9900
C36 H36A 0.9900
C36 H36B 0.9900
C37 C42 1.388(5)
C37 C38 1.404(5)
C38 C39 1.383(5)
C38 H38 0.9500
C39 C40 1.388(6)
C39 H39 0.9500
C40 C41 1.372(6)
C40 H40 0.9500
C41 C42 1.387(6)
C41 H41 0.9500
C42 H42 0.9500
C43 C44 1.392(5)
C43 C48 1.401(5)
C44 C45 1.382(6)
C44 H44 0.9500
C45 C46 1.390(6)
C45 H45 0.9500
C46 C47 1.385(6)
C46 H46 0.9500
C47 C48 1.388(6)
C47 H47 0.9500
C48 H48 0.9500
C49 C50 1.533(5)
C49 H49A 0.9900
C49 H49B 0.9900
C50 H50A 0.9900
C50 H50B 0.9900
C51 C52 1.381(6)
C51 C56 1.407(6)
C52 C53 1.403(6)
C52 H52 0.9500
C53 C54 1.370(8)
C53 H53 0.9500
C54 C55 1.361(8)
C54 H54 0.9500
C55 C56 1.385(6)
C55 H55 0.9500
C56 H56 0.9500
C57 C62 1.392(5)
C57 C58 1.399(5)
C58 C59 1.382(6)
C58 H58 0.9500
C59 C60 1.378(6)
C59 H59 0.9500
C60 C61 1.397(6)
C60 H60 0.9500
C61 C62 1.386(6)
C61 H61 0.9500
C62 H62 0.9500
C63 C64 1.516(9)
C63 H63A 0.9800
C63 H63B 0.9800
C63 H63C 0.9800
C64 C65 1.480(8)
C65 H65A 0.9800
C65 H65B 0.9800
C65 H65C 0.9800
C66 C67 1.503(9)
C66 H66A 0.9800
C66 H66B 0.9800
C66 H66C 0.9800
C67 H67A 0.9900
C67 H67B 0.9900
C68 C69 1.503(8)
C68 H68A 0.9900
C68 H68B 0.9900
C69 H69A 0.9800
C69 H69B 0.9800
C69 H69C 0.9800
